data_2239668
loop_
_publ_author_name
'Guilardi, Silvana'
'Patrocinio, Antonio Otavio Toledo'
'de Sousa, Sinval Fernandes'
'Ellena, Javier'

_publ_section_title
;
 <i>fac</i>-[1,2-Bis(pyridin-4-yl)ethane-\k<i>N</i>]tricarbonyl(1,10-phenanthroline-\k^2^<i>N</i>,<i>N</i>')rhenium(I)
 hexafluoridophosphate acetonitrile monosolvate
;
_journal_coeditor_code CV5465
_journal_issue 7
_journal_name_full 'Acta Crystallographica Section E'
_journal_page_first m278
_journal_page_last m279
_journal_paper_doi 10.1107/S1600536814014135
_journal_volume 70
_journal_year 2014
_chemical_formula_iupac '[Re (C12 H8 N2) (C12 H12 N2) (C O)3] P F6, C2 H3 N'
_chemical_formula_moiety 'C27 H20 N4 O3 Re +, P F6 -, C2 H3 N'
_chemical_formula_sum 'C29 H23 F6 N5 O3 P Re'
_chemical_formula_weight 820.69
_chemical_name_systematic
;<i>fac</i>-[1,2-Bis(pyridin-4-yl)ethane-\k<i>N</i>]tricarbonyl(1,10-phenanthroline-\k^2^<i>N</i>,<i>N</i>')rhenium(I)
hexafluoridophosphate acetonitrile monosolvate
;
_space_group_crystal_system monoclinic
_space_group_IT_number 14
_space_group_name_Hall '-P 2yn'
_space_group_name_H-M_alt 'P 1 21/n 1'
_symmetry_space_group_name_Hall '-P 2yn'
_symmetry_space_group_name_H-M 'P 1 21/n 1'
_atom_sites_solution_hydrogens geom
_atom_sites_solution_primary direct
_atom_sites_solution_secondary difmap
_audit_creation_method 'WinGX routine CIF_UPDATE'
_cell_angle_alpha 90
_cell_angle_beta 100.8790(10)
_cell_angle_gamma 90
_cell_formula_units_Z 4
_cell_length_a 10.5992(2)
_cell_length_b 16.1201(3)
_cell_length_c 17.3449(2)
_cell_measurement_reflns_used 20552
_cell_measurement_temperature 100(2)
_cell_measurement_theta_max 26.733
_cell_measurement_theta_min 2.91
_cell_volume 2910.29(8)
_computing_cell_refinement 'SCALEPACK (Otwinowski & Minor, 1997)'
_computing_data_collection 'COLLECT (Hooft, 2004)'
_computing_data_reduction 'DENZO and SCALEPACK (Otwinowski & Minor 1997)'
_computing_molecular_graphics 'ORTEP-3 for Windows (Farrugia, 2012)'
_computing_publication_material 'WinGX (Farrugia, 2012)'
_computing_structure_refinement 'SHELXL97 (Sheldrick, 2008)'
_computing_structure_solution 'SHELXS97 (Sheldrick, 2008)'
_diffrn_ambient_temperature 100(2)
_diffrn_detector_area_resol_mean 9
_diffrn_measured_fraction_theta_full 0.994
_diffrn_measured_fraction_theta_max 0.994
_diffrn_measurement_device_type 'Nonius KappaCCD'
_diffrn_measurement_method 'CCD rotation images, thick slices'
_diffrn_radiation_monochromator graphite
_diffrn_radiation_type MoK\a
_diffrn_radiation_wavelength 0.71073
_diffrn_reflns_av_R_equivalents 0.1061
_diffrn_reflns_limit_h_max 13
_diffrn_reflns_limit_h_min -13
_diffrn_reflns_limit_k_max 20
_diffrn_reflns_limit_k_min -18
_diffrn_reflns_limit_l_max 21
_diffrn_reflns_limit_l_min -21
_diffrn_reflns_number 35034
_diffrn_reflns_reduction_process
;
Scaled and merged with Sortav
R.H. Blessing, (1987) Cryst. Rev. 1, 3-58
R.H. Blessing, (1989) J. Appl. Cryst. 22, 396-397
;
_diffrn_reflns_theta_full 26.6
_diffrn_reflns_theta_max 26.6
_diffrn_reflns_theta_min 3.06
_exptl_absorpt_coefficient_mu 4.311
_exptl_absorpt_correction_T_max 0.613
_exptl_absorpt_correction_T_min 0.3863
_exptl_absorpt_correction_type gaussian
_exptl_absorpt_process_details
;
(Coppens <i>et al.</i>, 1965)
;
_exptl_crystal_colour colourless
_exptl_crystal_density_diffrn 1.873
_exptl_crystal_density_method 'not measured'
_exptl_crystal_description prism
_exptl_crystal_F_000 1600
_exptl_crystal_size_max 0.29
_exptl_crystal_size_mid 0.199
_exptl_crystal_size_min 0.132
_refine_diff_density_max 1.394
_refine_diff_density_min -2.498
_refine_ls_extinction_method none
_refine_ls_goodness_of_fit_ref 1.089
_refine_ls_hydrogen_treatment constr
_refine_ls_matrix_type full
_refine_ls_number_parameters 406
_refine_ls_number_reflns 6066
_refine_ls_number_restraints 0
_refine_ls_restrained_S_all 1.089
_refine_ls_R_factor_all 0.0457
_refine_ls_R_factor_gt 0.0406
_refine_ls_shift/su_max 0.002
_refine_ls_shift/su_mean 0
_refine_ls_structure_factor_coef Fsqd
_refine_ls_weighting_details 'calc w=1/[\s^2^(Fo^2^)+(0.0541P)^2^+8.7438P] where P=(Fo^2^+2Fc^2^)/3'
_refine_ls_weighting_scheme calc
_refine_ls_wR_factor_ref 0.1089
_reflns_number_gt 5415
_reflns_number_total 6066
_reflns_threshold_expression I>2sigma(I)
_cod_data_source_file cv5465sup1.cf
_cod_data_source_block I
_cod_database_code 2239668
_cod_database_fobs_code 2239668

loop_
_space_group_symop_operation_xyz
'x, y, z'
'-x+1/2, y+1/2, -z+1/2'
'-x, -y, -z'
'x-1/2, -y-1/2, z-1/2'

loop_
_atom_site_type_symbol
_atom_site_label
_atom_site_fract_x
_atom_site_fract_y
_atom_site_fract_z
_atom_site_U_iso_or_equiv
_atom_site_adp_type
_atom_site_calc_flag
_atom_site_refinement_flags
_atom_site_occupancy
Re Re 0.804584(18) 0.150099(11) 0.635436(10) 0.01716(9) Uani d . 1
O O1 0.5921(4) 0.0300(3) 0.5622(2) 0.0328(9) Uani d . 1
O O2 0.9983(4) 0.0058(2) 0.6471(2) 0.0302(9) Uani d . 1
O O3 0.8369(4) 0.1791(3) 0.46486(19) 0.0268(8) Uani d . 1
N N1 0.7658(4) 0.1315(3) 0.7536(2) 0.0199(9) Uani d . 1
N N2 0.6642(4) 0.2458(3) 0.6470(2) 0.0193(8) Uani d . 1
N N3 0.9448(4) 0.2463(3) 0.6853(2) 0.0196(8) Uani d . 1
N N4 1.3479(5) 0.6998(3) 0.9550(3) 0.0292(10) Uani d . 1
N N5 0.7950(6) 0.3895(4) 0.8097(4) 0.0460(14) Uani d . 1
C C1 0.6701(5) 0.0737(3) 0.5915(3) 0.0225(11) Uani d . 1
C C2 0.9281(5) 0.0614(3) 0.6420(3) 0.0234(11) Uani d . 1
C C3 0.8273(5) 0.1710(3) 0.5297(3) 0.0244(11) Uani d . 1
C C4 0.8152(5) 0.0726(3) 0.8044(3) 0.0237(11) Uani d . 1
H H4 0.8778 0.0375 0.7916 0.028 Uiso calc R 1
C C5 0.7759(6) 0.0619(4) 0.8764(3) 0.0304(12) Uani d . 1
H H5 0.8109 0.0193 0.9099 0.036 Uiso calc R 1
C C6 0.6858(6) 0.1141(4) 0.8979(3) 0.0278(12) Uani d . 1
H H6 0.6604 0.108 0.946 0.033 Uiso calc R 1
C C7 0.6330(5) 0.1772(3) 0.8453(3) 0.0221(10) Uani d . 1
C C8 0.5392(5) 0.2344(3) 0.8619(3) 0.0228(10) Uani d . 1
H H8 0.5104 0.2306 0.9092 0.027 Uiso calc R 1
C C9 0.4913(5) 0.2947(3) 0.8094(3) 0.0228(10) Uani d . 1
H H9 0.4314 0.3322 0.8219 0.027 Uiso calc R 1
C C10 0.5316(5) 0.3013(3) 0.7355(3) 0.0206(10) Uani d . 1
C C11 0.4825(6) 0.3620(3) 0.6783(3) 0.0255(12) Uani d . 1
H H11 0.4231 0.4012 0.6881 0.031 Uiso calc R 1
C C12 0.5247(6) 0.3614(3) 0.6080(3) 0.0260(12) Uani d . 1
H H12 0.4927 0.4001 0.5695 0.031 Uiso calc R 1
C C13 0.6158(5) 0.3028(3) 0.5941(3) 0.0215(10) Uani d . 1
H H13 0.6433 0.3039 0.5463 0.026 Uiso calc R 1
C C14 0.6757(5) 0.1834(3) 0.7736(3) 0.0182(9) Uani d . 1
C C15 0.6230(5) 0.2453(3) 0.7174(3) 0.0189(10) Uani d . 1
C C16 0.9463(5) 0.3204(3) 0.6488(3) 0.0225(10) Uani d . 1
H H16 0.8911 0.3283 0.6009 0.027 Uiso calc R 1
C C17 1.0259(5) 0.3845(3) 0.6794(3) 0.0241(11) Uani d . 1
H H17 1.0224 0.4346 0.6526 0.029 Uiso calc R 1
C C18 1.1111(5) 0.3747(3) 0.7497(3) 0.0222(10) Uani d . 1
C C19 1.1136(5) 0.2970(3) 0.7860(3) 0.0229(11) Uani d . 1
H H19 1.1716 0.2868 0.8324 0.027 Uiso calc R 1
C C20 1.0294(5) 0.2353(3) 0.7528(3) 0.0212(10) Uani d . 1
H H20 1.0316 0.1844 0.7781 0.025 Uiso calc R 1
C C21 1.1946(5) 0.4445(3) 0.7878(3) 0.0237(10) Uani d . 1
H H21A 1.2319 0.4734 0.7484 0.028 Uiso calc R 1
H H21B 1.2641 0.4223 0.8268 0.028 Uiso calc R 1
C C22 1.1154(6) 0.5050(4) 0.8268(4) 0.0398(15) Uani d . 1
H H22A 1.0503 0.5301 0.7868 0.048 Uiso calc R 1
H H22B 1.072 0.4747 0.8624 0.048 Uiso calc R 1
C C23 1.1966(5) 0.5727(4) 0.8718(3) 0.0286(13) Uani d . 1
C C24 1.1984(6) 0.6522(3) 0.8408(4) 0.0302(13) Uani d . 1
H H24 1.1498 0.6645 0.7917 0.036 Uiso calc R 1
C C25 1.2736(6) 0.7129(3) 0.8839(3) 0.0276(12) Uani d . 1
H H25 1.2727 0.7658 0.8624 0.033 Uiso calc R 1
C C26 1.3481(6) 0.6218(4) 0.9832(3) 0.0323(13) Uani d . 1
H H26 1.3998 0.6103 1.0315 0.039 Uiso calc R 1
C C27 1.2757(6) 0.5582(4) 0.9441(3) 0.0339(13) Uani d . 1
H H27 1.2798 0.5055 0.9662 0.041 Uiso calc R 1
C C28 0.8459(7) 0.3541(4) 0.8642(4) 0.0392(16) Uani d . 1
C C29 0.9137(7) 0.3104(5) 0.9339(4) 0.0464(16) Uani d . 1
H H29A 0.9862 0.2814 0.9212 0.07 Uiso calc R 1
H H29B 0.8565 0.2714 0.9513 0.07 Uiso calc R 1
H H29C 0.9427 0.3498 0.975 0.07 Uiso calc R 1
P P 0.72529(14) 0.43615(8) 0.41578(7) 0.0227(3) Uani d . 1
F F1 0.6050(3) 0.4560(2) 0.45748(19) 0.0332(7) Uani d . 1
F F2 0.7573(3) 0.53361(19) 0.41536(18) 0.0299(7) Uani d . 1
F F3 0.8432(4) 0.4168(2) 0.3742(2) 0.0422(9) Uani d . 1
F F4 0.6912(4) 0.33928(19) 0.4165(2) 0.0399(9) Uani d . 1
F F5 0.6330(3) 0.44566(19) 0.33112(17) 0.0294(7) Uani d . 1
F F6 0.8144(4) 0.4265(2) 0.50075(19) 0.0373(8) Uani d . 1

loop_
_atom_site_aniso_label
_atom_site_aniso_U_11
_atom_site_aniso_U_22
_atom_site_aniso_U_33
_atom_site_aniso_U_12
_atom_site_aniso_U_13
_atom_site_aniso_U_23
Re 0.01953(14) 0.01844(14) 0.01390(12) 0.00022(7) 0.00417(8) 0.00007(6)
O1 0.033(2) 0.034(2) 0.031(2) -0.0109(18) 0.0033(17) -0.0095(17)
O2 0.031(2) 0.027(2) 0.033(2) 0.0107(17) 0.0089(17) 0.0046(16)
O3 0.033(2) 0.037(2) 0.0114(17) -0.0021(18) 0.0074(14) 0.0034(15)
N1 0.028(2) 0.023(2) 0.0108(18) 0.0000(18) 0.0081(16) 0.0028(16)
N2 0.024(2) 0.017(2) 0.0179(19) 0.0026(16) 0.0055(16) 0.0011(16)
N3 0.019(2) 0.021(2) 0.0177(19) -0.0012(17) 0.0015(16) 0.0001(16)
N4 0.036(3) 0.024(2) 0.026(2) -0.003(2) 0.0039(19) -0.0001(19)
N5 0.043(3) 0.043(3) 0.049(3) -0.006(3) 0.001(3) -0.008(3)
C1 0.021(3) 0.030(3) 0.018(2) 0.002(2) 0.0066(19) -0.001(2)
C2 0.027(3) 0.027(3) 0.017(2) -0.005(2) 0.007(2) 0.002(2)
C3 0.018(3) 0.019(2) 0.034(3) -0.001(2) 0.002(2) -0.001(2)
C4 0.025(3) 0.025(3) 0.023(2) 0.004(2) 0.011(2) 0.010(2)
C5 0.046(4) 0.027(3) 0.020(2) 0.009(2) 0.009(2) 0.007(2)
C6 0.030(3) 0.036(3) 0.018(2) 0.003(2) 0.008(2) 0.002(2)
C7 0.021(3) 0.028(3) 0.017(2) -0.004(2) 0.0031(19) -0.004(2)
C8 0.026(3) 0.026(3) 0.018(2) -0.002(2) 0.0067(19) -0.003(2)
C9 0.022(3) 0.026(3) 0.022(2) 0.000(2) 0.008(2) -0.005(2)
C10 0.022(3) 0.016(2) 0.024(2) -0.0013(19) 0.0051(19) -0.0038(19)
C11 0.028(3) 0.027(3) 0.021(3) 0.007(2) 0.002(2) -0.002(2)
C12 0.024(3) 0.025(3) 0.028(3) 0.002(2) 0.003(2) 0.007(2)
C13 0.022(3) 0.024(3) 0.019(2) 0.000(2) 0.0039(19) 0.005(2)
C14 0.018(2) 0.020(2) 0.016(2) -0.0026(19) 0.0016(18) -0.0006(18)
C15 0.019(2) 0.020(2) 0.018(2) -0.0019(19) 0.0054(18) -0.0004(19)
C16 0.026(3) 0.024(3) 0.017(2) 0.000(2) 0.0020(19) 0.003(2)
C17 0.028(3) 0.020(3) 0.024(3) 0.000(2) 0.006(2) 0.005(2)
C18 0.021(3) 0.021(3) 0.026(3) 0.001(2) 0.009(2) -0.001(2)
C19 0.023(3) 0.027(3) 0.017(2) -0.001(2) 0.0006(19) 0.002(2)
C20 0.027(3) 0.020(2) 0.017(2) -0.001(2) 0.0037(19) 0.0004(19)
C21 0.028(3) 0.024(3) 0.020(2) -0.003(2) 0.006(2) -0.001(2)
C22 0.025(3) 0.034(3) 0.061(4) -0.003(3) 0.010(3) -0.019(3)
C23 0.022(3) 0.027(3) 0.039(3) -0.004(2) 0.012(2) -0.012(2)
C24 0.031(3) 0.032(3) 0.026(3) 0.007(2) 0.000(2) -0.004(2)
C25 0.031(3) 0.023(3) 0.029(3) 0.000(2) 0.005(2) 0.000(2)
C26 0.042(4) 0.031(3) 0.024(3) -0.001(3) 0.007(2) 0.002(2)
C27 0.049(4) 0.023(3) 0.033(3) -0.002(3) 0.018(3) 0.006(2)
C28 0.036(4) 0.036(4) 0.045(4) -0.009(3) 0.007(3) -0.013(3)
C29 0.045(4) 0.048(4) 0.045(4) -0.005(3) 0.006(3) -0.005(3)
P 0.0310(8) 0.0219(7) 0.0153(6) 0.0034(5) 0.0046(5) 0.0005(5)
F1 0.0371(19) 0.0351(18) 0.0312(16) 0.0021(15) 0.0162(14) -0.0018(14)
F2 0.0366(19) 0.0246(17) 0.0267(15) -0.0045(13) 0.0013(13) 0.0017(13)
F3 0.048(2) 0.048(2) 0.0354(18) 0.0192(18) 0.0200(16) 0.0068(16)
F4 0.075(3) 0.0202(17) 0.0249(17) 0.0009(16) 0.0113(18) -0.0003(13)
F5 0.0396(19) 0.0265(16) 0.0184(14) -0.0059(14) -0.0035(13) 0.0014(12)
F6 0.045(2) 0.040(2) 0.0226(16) 0.0098(16) -0.0042(14) 0.0071(14)

loop_
_atom_type_symbol
_atom_type_description
_atom_type_scat_dispersion_real
_atom_type_scat_dispersion_imag
_atom_type_scat_source
C C 0.0033 0.0016 'International Tables Vol C Tables 4.2.6.8 and 6.1.1.4'
H H 0 0 'International Tables Vol C Tables 4.2.6.8 and 6.1.1.4'
N N 0.0061 0.0033 'International Tables Vol C Tables 4.2.6.8 and 6.1.1.4'
O O 0.0106 0.006 'International Tables Vol C Tables 4.2.6.8 and 6.1.1.4'
F F 0.0171 0.0103 'International Tables Vol C Tables 4.2.6.8 and 6.1.1.4'
P P 0.1023 0.0942 'International Tables Vol C Tables 4.2.6.8 and 6.1.1.4'
Re Re -1.0185 7.231 'International Tables Vol C Tables 4.2.6.8 and 6.1.1.4'

loop_
_geom_angle_atom_site_label_1
_geom_angle_atom_site_label_2
_geom_angle_atom_site_label_3
_geom_angle
C3 Re C2 88.9(2)
C3 Re C1 87.2(2)
C2 Re C1 89.6(2)
C3 Re N2 100.01(19)
C2 Re N2 171.09(18)
C1 Re N2 91.25(19)
C3 Re N1 175.83(19)
C2 Re N1 95.09(19)
C1 Re N1 91.52(19)
N2 Re N1 76.02(16)
C3 Re N3 93.08(19)
C2 Re N3 95.64(19)
C1 Re N3 174.74(19)
N2 Re N3 83.52(16)
N1 Re N3 87.78(16)
C4 N1 C14 118.4(4)
C4 N1 Re 126.7(4)
C14 N1 Re 114.8(3)
C13 N2 C15 118.2(4)
C13 N2 Re 127.4(3)
C15 N2 Re 114.5(3)
C20 N3 C16 117.3(4)
C20 N3 Re 122.5(3)
C16 N3 Re 120.2(3)
C25 N4 C26 116.0(5)
O1 C1 Re 176.6(5)
O2 C2 Re 176.9(5)
O3 C3 Re 175.7(5)
N1 C4 C5 122.1(5)
N1 C4 H4 119
C5 C4 H4 119
C6 C5 C4 120.3(5)
C6 C5 H5 119.8
C4 C5 H5 119.8
C5 C6 C7 118.6(5)
C5 C6 H6 120.7
C7 C6 H6 120.7
C14 C7 C6 117.9(5)
C14 C7 C8 119.2(5)
C6 C7 C8 122.9(5)
C9 C8 C7 120.8(5)
C9 C8 H8 119.6
C7 C8 H8 119.6
C8 C9 C10 121.0(5)
C8 C9 H9 119.5
C10 C9 H9 119.5
C15 C10 C11 117.7(5)
C15 C10 C9 119.2(5)
C11 C10 C9 123.0(5)
C12 C11 C10 118.5(5)
C12 C11 H11 120.7
C10 C11 H11 120.7
C11 C12 C13 120.4(5)
C11 C12 H12 119.8
C13 C12 H12 119.8
N2 C13 C12 122.3(5)
N2 C13 H13 118.8
C12 C13 H13 118.8
N1 C14 C7 122.7(5)
N1 C14 C15 117.1(4)
C7 C14 C15 120.1(5)
N2 C15 C10 122.9(4)
N2 C15 C14 117.5(4)
C10 C15 C14 119.5(4)
N3 C16 C17 122.9(5)
N3 C16 H16 118.6
C17 C16 H16 118.6
C16 C17 C18 120.4(5)
C16 C17 H17 119.8
C18 C17 H17 119.8
C17 C18 C19 116.9(5)
C17 C18 C21 122.2(5)
C19 C18 C21 120.9(5)
C20 C19 C18 119.9(5)
C20 C19 H19 120
C18 C19 H19 120
N3 C20 C19 122.6(5)
N3 C20 H20 118.7
C19 C20 H20 118.7
C18 C21 C22 110.2(5)
C18 C21 H21A 109.6
C22 C21 H21A 109.6
C18 C21 H21B 109.6
C22 C21 H21B 109.6
H21A C21 H21B 108.1
C23 C22 C21 112.6(5)
C23 C22 H22A 109.1
C21 C22 H22A 109.1
C23 C22 H22B 109.1
C21 C22 H22B 109.1
H22A C22 H22B 107.8
C27 C23 C24 117.0(5)
C27 C23 C22 122.1(6)
C24 C23 C22 120.8(6)
C25 C24 C23 119.3(5)
C25 C24 H24 120.4
C23 C24 H24 120.4
N4 C25 C24 124.0(5)
N4 C25 H25 118
C24 C25 H25 118
N4 C26 C27 123.5(5)
N4 C26 H26 118.3
C27 C26 H26 118.3
C26 C27 C23 120.2(5)
C26 C27 H27 119.9
C23 C27 H27 119.9
N5 C28 C29 178.5(8)
C28 C29 H29A 109.5
C28 C29 H29B 109.5
H29A C29 H29B 109.5
C28 C29 H29C 109.5
H29A C29 H29C 109.5
H29B C29 H29C 109.5
F3 P F6 91.2(2)
F3 P F4 90.6(2)
F6 P F4 89.6(2)
F3 P F2 90.3(2)
F6 P F2 90.64(18)
F4 P F2 179.1(2)
F3 P F5 89.95(19)
F6 P F5 178.8(2)
F4 P F5 90.05(19)
F2 P F5 89.73(17)
F3 P F1 179.6(2)
F6 P F1 89.17(19)
F4 P F1 89.5(2)
F2 P F1 89.67(18)
F5 P F1 89.68(19)

loop_
_geom_bond_atom_site_label_1
_geom_bond_atom_site_label_2
_geom_bond_distance
Re C1 1.929(5)
Re C2 1.927(6)
Re C3 1.923(6)
Re N1 2.186(4)
Re N2 2.179(4)
Re N3 2.208(4)
O1 C1 1.131(7)
O2 C2 1.158(7)
O3 C3 1.156(7)
N1 C4 1.334(6)
N1 C14 1.363(7)
N2 C13 1.330(6)
N2 C15 1.372(6)
N3 C20 1.346(6)
N3 C16 1.353(7)
N4 C25 1.348(7)
N4 C26 1.349(8)
N5 C28 1.148(9)
C4 C5 1.400(7)
C4 H4 0.93
C5 C6 1.376(8)
C5 H5 0.93
C6 C7 1.410(8)
C6 H6 0.93
C7 C14 1.405(7)
C7 C8 1.425(7)
C8 C9 1.363(7)
C8 H8 0.93
C9 C10 1.431(7)
C9 H9 0.93
C10 C15 1.403(7)
C10 C11 1.420(7)
C11 C12 1.375(8)
C11 H11 0.93
C12 C13 1.404(8)
C12 H12 0.93
C13 H13 0.93
C14 C15 1.432(7)
C16 C17 1.375(8)
C16 H16 0.93
C17 C18 1.384(7)
C17 H17 0.93
C18 C19 1.399(7)
C18 C21 1.504(7)
C19 C20 1.387(7)
C19 H19 0.93
C20 H20 0.93
C21 C22 1.526(8)
C21 H21A 0.97
C21 H21B 0.97
C22 C23 1.513(8)
C22 H22A 0.97
C22 H22B 0.97
C23 C27 1.390(8)
C23 C24 1.391(8)
C24 C25 1.388(8)
C24 H24 0.93
C25 H25 0.93
C26 C27 1.379(9)
C26 H26 0.93
C27 H27 0.93
C28 C29 1.466(10)
C29 H29A 0.96
C29 H29B 0.96
C29 H29C 0.96
P F3 1.587(4)
P F6 1.601(3)
P F4 1.603(3)
P F2 1.608(3)
P F5 1.611(3)
P F1 1.612(3)

loop_
_geom_hbond_atom_site_label_D
_geom_hbond_atom_site_label_H
_geom_hbond_atom_site_label_A
_geom_hbond_site_symmetry_A
_geom_hbond_distance_DH
_geom_hbond_distance_HA
_geom_hbond_distance_DA
_geom_hbond_angle_DHA
_geom_hbond_publ_flag
C13 H13 F4 1 0.93 2.47 3.377(6) 166.3 yes
C16 H16 F6 1 0.93 2.38 3.180(6) 144.6 yes
C11 H11 F5 3_666 0.93 2.55 3.327(6) 141.6 yes
C12 H12 F1 3_666 0.93 2.55 3.355(6) 145.4 yes
C5 H5 F1 2_646 0.93 2.52 3.382(6) 154.2 yes
C19 H19 F4 4_666 0.93 2.49 3.150(6) 128.4 yes
C20 H20 F5 4_666 0.93 2.45 3.317(6) 154.4 yes
C21 H21A F5 3_766 0.97 2.53 3.486(6) 168.3 yes
C22 H22B O1 2_656 0.97 2.53 3.211(8) 127.4 yes

loop_
_geom_torsion_atom_site_label_1
_geom_torsion_atom_site_label_2
_geom_torsion_atom_site_label_3
_geom_torsion_atom_site_label_4
_geom_torsion
C2 Re N1 C4 -2.6(5)
C1 Re N1 C4 87.1(5)
N2 Re N1 C4 178.0(5)
N3 Re N1 C4 -98.1(5)
C2 Re N1 C14 -178.5(4)
C1 Re N1 C14 -88.8(4)
N2 Re N1 C14 2.1(3)
N3 Re N1 C14 86.0(4)
C3 Re N2 C13 -2.3(5)
C1 Re N2 C13 -89.7(5)
N1 Re N2 C13 179.1(5)
N3 Re N2 C13 89.7(4)
C3 Re N2 C15 177.6(4)
C1 Re N2 C15 90.1(4)
N1 Re N2 C15 -1.1(3)
N3 Re N2 C15 -90.4(3)
C3 Re N3 C20 -139.5(4)
C2 Re N3 C20 -50.3(4)
N2 Re N3 C20 120.7(4)
N1 Re N3 C20 44.6(4)
C3 Re N3 C16 41.9(4)
C2 Re N3 C16 131.1(4)
N2 Re N3 C16 -57.9(4)
N1 Re N3 C16 -134.0(4)
C14 N1 C4 C5 1.1(8)
Re N1 C4 C5 -174.7(4)
N1 C4 C5 C6 -1.6(9)
C4 C5 C6 C7 1.1(9)
C5 C6 C7 C14 -0.2(8)
C5 C6 C7 C8 -180.0(5)
C14 C7 C8 C9 -0.1(8)
C6 C7 C8 C9 179.6(5)
C7 C8 C9 C10 1.3(8)
C8 C9 C10 C15 -0.7(8)
C8 C9 C10 C11 178.7(5)
C15 C10 C11 C12 1.4(8)
C9 C10 C11 C12 -178.0(5)
C10 C11 C12 C13 -1.0(8)
C15 N2 C13 C12 -0.2(8)
Re N2 C13 C12 179.6(4)
C11 C12 C13 N2 0.4(8)
C4 N1 C14 C7 -0.1(7)
Re N1 C14 C7 176.1(4)
C4 N1 C14 C15 -179.1(5)
Re N1 C14 C15 -2.9(6)
C6 C7 C14 N1 -0.3(8)
C8 C7 C14 N1 179.5(5)
C6 C7 C14 C15 178.6(5)
C8 C7 C14 C15 -1.6(7)
C13 N2 C15 C10 0.7(7)
Re N2 C15 C10 -179.1(4)
C13 N2 C15 C14 179.9(4)
Re N2 C15 C14 0.0(6)
C11 C10 C15 N2 -1.3(7)
C9 C10 C15 N2 178.2(5)
C11 C10 C15 C14 179.6(5)
C9 C10 C15 C14 -1.0(7)
N1 C14 C15 N2 1.9(7)
C7 C14 C15 N2 -177.1(5)
N1 C14 C15 C10 -178.9(5)
C7 C14 C15 C10 2.1(7)
C20 N3 C16 C17 -2.7(8)
Re N3 C16 C17 176.0(4)
N3 C16 C17 C18 1.2(8)
C16 C17 C18 C19 1.5(8)
C16 C17 C18 C21 -176.4(5)
C17 C18 C19 C20 -2.5(8)
C21 C18 C19 C20 175.4(5)
C16 N3 C20 C19 1.6(8)
Re N3 C20 C19 -177.0(4)
C18 C19 C20 N3 1.0(8)
C17 C18 C21 C22 76.3(7)
C19 C18 C21 C22 -101.5(6)
C18 C21 C22 C23 175.2(5)
C21 C22 C23 C27 -75.2(8)
C21 C22 C23 C24 102.5(7)
C27 C23 C24 C25 -2.5(9)
C22 C23 C24 C25 179.7(6)
C26 N4 C25 C24 1.1(9)
C23 C24 C25 N4 0.8(10)
C25 N4 C26 C27 -1.4(9)
N4 C26 C27 C23 -0.3(10)
C24 C23 C27 C26 2.2(9)
C22 C23 C27 C26 -180.0(6)
